data_4329603
loop_
_publ_author_name
'Yulia Yu. Scaffidi-Domianello'
'Anton A. Legin'
'Michael A. Jakupec'
'Alexander Roller'
'Vadim Yu. Kukushkin'
'Markus Galanski'
'Bernhard K. Keppler'

_publ_section_title
;
 Novel Oximato-Bridged Platinum(II) Di- and Trimer(s): Synthetic,
 Structural, and in Vitro Anticancer Activity Studies
;
_journal_name_full 'Inorganic Chemistry'
_journal_page_first 7153
_journal_page_last 7163
_journal_paper_doi 10.1021/ic300148e
_journal_volume 51
_journal_year 2012
_chemical_formula_moiety 'C8 H18 Cl2 N4 O4 Pt2'
_chemical_formula_sum 'C8 H18 Cl2 N4 O4 Pt2'
_chemical_formula_weight 695.34
_chemical_name_systematic
; 
(SP-4-2)-Di-miu-((1Z)-N-oxyethanimine-kappaN, 
kappaO)bis[chlorido((1E)-N-hydroxyethanimine-
kappaN)platinum(II)] 
;
_space_group_IT_number 14
_symmetry_cell_setting monoclinic
_symmetry_space_group_name_Hall '-P 2ybc'
_symmetry_space_group_name_H-M 'P 1 21/c 1'
_atom_sites_solution_hydrogens geom
_atom_sites_solution_primary direct
_atom_sites_solution_secondary difmap
_audit_creation_method SHELXL-97
_cell_angle_alpha 90.00
_cell_angle_beta 95.596(3)
_cell_angle_gamma 90.00
_cell_formula_units_Z 4
_cell_length_a 11.1533(6)
_cell_length_b 10.7869(6)
_cell_length_c 13.1609(7)
_cell_measurement_reflns_used 9445
_cell_measurement_temperature 100(2)
_cell_measurement_theta_max 30.00
_cell_measurement_theta_min 2.63
_cell_volume 1575.84(15)
_computing_cell_refinement 'Bruker SAINT'
_computing_data_collection 'Bruker APEX2'
_computing_data_reduction 'Bruker SAINT'
_computing_molecular_graphics 'Bruker SHELXTL'
_computing_publication_material 'Bruker SHELXTL'
_computing_structure_refinement 'SHELXL-97 (Sheldrick, 2008)'
_computing_structure_solution 'SHELXS-97 (Sheldrick, 2008)'
_diffrn_ambient_temperature 100(2)
_diffrn_measured_fraction_theta_full 0.998
_diffrn_measured_fraction_theta_max 0.998
_diffrn_measurement_device_type 'Bruker APEX-II CCD'
_diffrn_measurement_method '\f and \w scans'
_diffrn_radiation_monochromator graphite
_diffrn_radiation_source 'fine-focus sealed tube'
_diffrn_radiation_type MoK\a
_diffrn_radiation_wavelength 0.71073
_diffrn_reflns_av_R_equivalents 0.0892
_diffrn_reflns_av_sigmaI/netI 0.0368
_diffrn_reflns_limit_h_max 13
_diffrn_reflns_limit_h_min -13
_diffrn_reflns_limit_k_max 12
_diffrn_reflns_limit_k_min -12
_diffrn_reflns_limit_l_max 15
_diffrn_reflns_limit_l_min -15
_diffrn_reflns_number 43970
_diffrn_reflns_theta_full 25.00
_diffrn_reflns_theta_max 25.00
_diffrn_reflns_theta_min 2.63
_exptl_absorpt_coefficient_mu 18.090
_exptl_absorpt_correction_T_max 0.5315
_exptl_absorpt_correction_T_min 0.2020
_exptl_absorpt_correction_type multi-scan
_exptl_absorpt_process_details SADABS
_exptl_crystal_colour light-yellow
_exptl_crystal_density_diffrn 2.931
_exptl_crystal_description plate
_exptl_crystal_F_000 1264
_exptl_crystal_size_max 0.13
_exptl_crystal_size_mid 0.13
_exptl_crystal_size_min 0.04
_refine_diff_density_max 4.909
_refine_diff_density_min -3.275
_refine_diff_density_rms 0.270
_refine_ls_extinction_method none
_refine_ls_goodness_of_fit_ref 1.005
_refine_ls_hydrogen_treatment constr
_refine_ls_matrix_type full
_refine_ls_number_parameters 187
_refine_ls_number_reflns 2776
_refine_ls_number_restraints 0
_refine_ls_restrained_S_all 1.005
_refine_ls_R_factor_all 0.0409
_refine_ls_R_factor_gt 0.0369
_refine_ls_shift/su_max 0.001
_refine_ls_shift/su_mean 0.000
_refine_ls_structure_factor_coef Fsqd
_refine_ls_weighting_details 'calc w=1/[\s^2^(Fo^2^)+(0.0388P)^2^+43.6787P] where P=(Fo^2^+2Fc^2^)/3'
_refine_ls_weighting_scheme calc
_refine_ls_wR_factor_gt 0.0921
_refine_ls_wR_factor_ref 0.0951
_reflns_number_gt 2565
_reflns_number_total 2776
_reflns_threshold_expression >2sigma(I)
_cod_data_source_file ic300148e_si_002_2.cif
_cod_data_source_block yusc150b
_cod_database_code 4329603

loop_
_symmetry_equiv_pos_as_xyz
'x, y, z'
'-x, y+1/2, -z+1/2'
'-x, -y, -z'
'x, -y-1/2, z-1/2'

loop_
_atom_site_label
_atom_site_type_symbol
_atom_site_fract_x
_atom_site_fract_y
_atom_site_fract_z
_atom_site_U_iso_or_equiv
_atom_site_adp_type
_atom_site_occupancy
_atom_site_symmetry_multiplicity
_atom_site_calc_flag
_atom_site_refinement_flags
Pt1 Pt 0.89946(3) 0.94426(4) 0.09839(3) 0.02119(14) Uani 1 1 d .
Pt2 Pt 0.61797(3) 0.89312(4) 0.05225(3) 0.02448(14) Uani 1 1 d .
Cl1 Cl 0.9707(2) 0.9668(3) 0.26587(19) 0.0318(6) Uani 1 1 d .
Cl2 Cl 0.5556(3) 0.6916(3) 0.0317(2) 0.0359(6) Uani 1 1 d .
O1 O 0.6707(7) 1.0736(7) 0.0658(6) 0.0280(16) Uani 1 1 d .
O2 O 1.1386(6) 0.8327(8) 0.1115(6) 0.0299(17) Uani 1 1 d .
H2 H 1.1498 0.9090 0.1040 0.045 Uiso 1 1 calc R
O3 O 0.8361(7) 0.9246(7) -0.0501(5) 0.0261(16) Uani 1 1 d .
O4 O 0.3904(7) 0.8779(8) 0.1433(6) 0.0326(18) Uani 1 1 d .
H4 H 0.3707 0.8847 0.0803 0.049 Uiso 1 1 calc R
N1 N 0.7883(8) 1.0877(8) 0.1062(6) 0.0238(19) Uani 1 1 d .
N2 N 1.0194(8) 0.8049(9) 0.0844(6) 0.0249(19) Uani 1 1 d .
N3 N 0.7199(8) 0.8769(8) -0.0615(6) 0.0231(18) Uani 1 1 d .
N4 N 0.5095(8) 0.9160(9) 0.1655(7) 0.029(2) Uani 1 1 d .
C1 C 0.8177(11) 1.1943(11) 0.1390(8) 0.032(3) Uani 1 1 d .
H1 H 0.8984 1.2063 0.1676 0.039 Uiso 1 1 calc R
C2 C 0.7354(10) 1.3022(12) 0.1362(10) 0.036(3) Uani 1 1 d .
H2A H 0.7088 1.3231 0.0651 0.053 Uiso 1 1 calc R
H2B H 0.7778 1.3733 0.1693 0.053 Uiso 1 1 calc R
H2C H 0.6652 1.2818 0.1724 0.053 Uiso 1 1 calc R
C3 C 1.0041(10) 0.6940(10) 0.0550(8) 0.027(2) Uani 1 1 d .
H3 H 1.0734 0.6437 0.0510 0.032 Uiso 1 1 calc R
C4 C 0.8847(10) 0.6381(12) 0.0265(9) 0.034(3) Uani 1 1 d .
H4A H 0.8216 0.6973 0.0402 0.052 Uiso 1 1 calc R
H4B H 0.8763 0.5627 0.0667 0.052 Uiso 1 1 calc R
H4C H 0.8769 0.6173 -0.0463 0.052 Uiso 1 1 calc R
C5 C 0.6883(10) 0.8307(11) -0.1495(8) 0.031(2) Uani 1 1 d .
H5 H 0.6088 0.7990 -0.1624 0.037 Uiso 1 1 calc R
C6 C 0.7682(11) 0.8240(12) -0.2322(8) 0.036(3) Uani 1 1 d .
H6A H 0.8144 0.9011 -0.2340 0.053 Uiso 1 1 calc R
H6B H 0.7197 0.8123 -0.2976 0.053 Uiso 1 1 calc R
H6C H 0.8237 0.7540 -0.2198 0.053 Uiso 1 1 calc R
C7 C 0.5274(11) 0.9622(12) 0.2543(9) 0.035(3) Uani 1 1 d .
H7 H 0.4598 0.9710 0.2923 0.043 Uiso 1 1 calc R
C8 C 0.6454(11) 1.0034(14) 0.3029(9) 0.041(3) Uani 1 1 d .
H8A H 0.7090 0.9772 0.2611 0.061 Uiso 1 1 calc R
H8B H 0.6598 0.9663 0.3710 0.061 Uiso 1 1 calc R
H8C H 0.6460 1.0939 0.3090 0.061 Uiso 1 1 calc R

loop_
_atom_site_aniso_label
_atom_site_aniso_U_11
_atom_site_aniso_U_22
_atom_site_aniso_U_33
_atom_site_aniso_U_23
_atom_site_aniso_U_13
_atom_site_aniso_U_12
Pt1 0.0184(2) 0.0296(2) 0.0156(2) -0.00341(14) 0.00146(15) -0.00581(15)
Pt2 0.0176(2) 0.0282(3) 0.0268(2) -0.00088(16) -0.00227(16) -0.00148(16)
Cl1 0.0306(14) 0.0461(16) 0.0180(12) -0.0059(11) -0.0018(10) -0.0058(12)
Cl2 0.0298(14) 0.0327(15) 0.0445(16) -0.0030(12) -0.0004(12) -0.0081(12)
O1 0.023(4) 0.026(4) 0.034(4) 0.000(3) -0.002(3) 0.005(3)
O2 0.020(4) 0.037(4) 0.032(4) -0.001(3) 0.002(3) -0.001(3)
O3 0.025(4) 0.034(4) 0.019(4) -0.004(3) 0.003(3) -0.006(3)
O4 0.019(4) 0.052(5) 0.027(4) 0.005(4) 0.002(3) -0.004(3)
N1 0.017(4) 0.031(5) 0.024(4) -0.004(4) 0.007(3) 0.003(4)
N2 0.020(4) 0.033(5) 0.022(4) 0.001(4) 0.000(3) 0.002(4)
N3 0.020(4) 0.029(5) 0.020(4) -0.006(4) 0.002(3) -0.001(4)
N4 0.023(5) 0.033(5) 0.030(5) -0.001(4) 0.003(4) 0.000(4)
C1 0.034(6) 0.033(6) 0.029(6) -0.012(5) 0.000(5) -0.006(5)
C2 0.027(6) 0.039(7) 0.042(7) -0.007(5) 0.006(5) 0.001(5)
C3 0.031(6) 0.026(6) 0.024(5) -0.003(4) 0.002(4) -0.001(5)
C4 0.031(6) 0.042(7) 0.032(6) 0.003(5) 0.007(5) -0.005(5)
C5 0.029(6) 0.032(6) 0.031(6) -0.006(5) -0.006(5) 0.000(5)
C6 0.042(7) 0.041(7) 0.023(6) 0.001(5) 0.007(5) -0.002(6)
C7 0.037(7) 0.039(7) 0.032(6) 0.005(5) 0.013(5) -0.001(5)
C8 0.036(7) 0.056(8) 0.032(6) 0.000(6) 0.014(5) -0.001(6)

loop_
_atom_type_symbol
_atom_type_description
_atom_type_scat_dispersion_real
_atom_type_scat_dispersion_imag
_atom_type_scat_source
C C 0.0033 0.0016 'International Tables Vol C Tables 4.2.6.8 and 6.1.1.4'
H H 0.0000 0.0000 'International Tables Vol C Tables 4.2.6.8 and 6.1.1.4'
N N 0.0061 0.0033 'International Tables Vol C Tables 4.2.6.8 and 6.1.1.4'
O O 0.0106 0.0060 'International Tables Vol C Tables 4.2.6.8 and 6.1.1.4'
Cl Cl 0.1484 0.1585 'International Tables Vol C Tables 4.2.6.8 and 6.1.1.4'
Pt Pt -1.7033 8.3905 'International Tables Vol C Tables 4.2.6.8 and 6.1.1.4'

loop_
_geom_angle_atom_site_label_1
_geom_angle_atom_site_label_2
_geom_angle_atom_site_label_3
_geom_angle
N1 Pt1 O3 88.3(3)
N1 Pt1 N2 176.2(3)
O3 Pt1 N2 90.3(3)
N1 Pt1 Cl1 91.6(3)
O3 Pt1 Cl1 179.9(3)
N2 Pt1 Cl1 89.8(2)
N1 Pt1 Pt2 62.5(3)
O3 Pt1 Pt2 63.5(2)
N2 Pt1 Pt2 120.0(2)
Cl1 Pt1 Pt2 116.50(7)
N3 Pt2 N4 177.5(4)
N3 Pt2 O1 88.2(3)
N4 Pt2 O1 90.4(3)
N3 Pt2 Cl2 91.0(3)
N4 Pt2 Cl2 90.4(3)
O1 Pt2 Cl2 178.1(2)
N3 Pt2 Pt1 62.0(2)
N4 Pt2 Pt1 119.1(3)
O1 Pt2 Pt1 63.1(2)
Cl2 Pt2 Pt1 117.96(8)
N1 O1 Pt2 113.3(6)
N2 O2 H2 109.5
N3 O3 Pt1 112.2(5)
N4 O4 H4 109.5
C1 N1 O1 116.1(9)
C1 N1 Pt1 125.7(8)
O1 N1 Pt1 118.0(6)
C3 N2 O2 112.6(9)
C3 N2 Pt1 131.1(8)
O2 N2 Pt1 116.4(6)
C5 N3 O3 114.5(9)
C5 N3 Pt2 126.4(8)
O3 N3 Pt2 119.0(6)
C7 N4 O4 111.7(9)
C7 N4 Pt2 132.4(8)
O4 N4 Pt2 115.8(6)
N1 C1 C2 124.7(11)
N1 C1 H1 117.7
C2 C1 H1 117.7
C1 C2 H2A 109.5
C1 C2 H2B 109.5
H2A C2 H2B 109.5
C1 C2 H2C 109.5
H2A C2 H2C 109.5
H2B C2 H2C 109.5
N2 C3 C4 123.8(11)
N2 C3 H3 118.1
C4 C3 H3 118.1
C3 C4 H4A 109.5
C3 C4 H4B 109.5
H4A C4 H4B 109.5
C3 C4 H4C 109.5
H4A C4 H4C 109.5
H4B C4 H4C 109.5
N3 C5 C6 123.7(11)
N3 C5 H5 118.1
C6 C5 H5 118.1
C5 C6 H6A 109.5
C5 C6 H6B 109.5
H6A C6 H6B 109.5
C5 C6 H6C 109.5
H6A C6 H6C 109.5
H6B C6 H6C 109.5
N4 C7 C8 124.9(11)
N4 C7 H7 117.5
C8 C7 H7 117.5
C7 C8 H8A 109.5
C7 C8 H8B 109.5
H8A C8 H8B 109.5
C7 C8 H8C 109.5
H8A C8 H8C 109.5
H8B C8 H8C 109.5

loop_
_geom_bond_atom_site_label_1
_geom_bond_atom_site_label_2
_geom_bond_distance
Pt1 N1 1.992(9)
Pt1 O3 2.023(7)
Pt1 N2 2.032(9)
Pt1 Cl1 2.282(2)
Pt1 Pt2 3.1872(6)
Pt2 N3 1.974(8)
Pt2 N4 2.024(9)
Pt2 O1 2.036(8)
Pt2 Cl2 2.291(3)
O1 N1 1.375(11)
O2 N2 1.375(11)
O2 H2 0.8400
O3 N3 1.390(11)
O4 N4 1.393(12)
O4 H4 0.8400
N1 C1 1.260(14)
N2 C3 1.264(14)
N3 C5 1.278(14)
N4 C7 1.268(15)
C1 C2 1.480(17)
C1 H1 0.9500
C2 H2A 0.9800
C2 H2B 0.9800
C2 H2C 0.9800
C3 C4 1.477(16)
C3 H3 0.9500
C4 H4A 0.9800
C4 H4B 0.9800
C4 H4C 0.9800
C5 C6 1.474(16)
C5 H5 0.9500
C6 H6A 0.9800
C6 H6B 0.9800
C6 H6C 0.9800
C7 C8 1.475(18)
C7 H7 0.9500
C8 H8A 0.9800
C8 H8B 0.9800
C8 H8C 0.9800

loop_
_geom_torsion_atom_site_label_1
_geom_torsion_atom_site_label_2
_geom_torsion_atom_site_label_3
_geom_torsion_atom_site_label_4
_geom_torsion
N1 Pt1 Pt2 N3 112.4(4)
O3 Pt1 Pt2 N3 9.5(4)
N2 Pt1 Pt2 N3 -64.2(4)
Cl1 Pt1 Pt2 N3 -170.6(3)
N1 Pt1 Pt2 N4 -65.0(4)
O3 Pt1 Pt2 N4 -167.9(4)
N2 Pt1 Pt2 N4 118.4(4)
Cl1 Pt1 Pt2 N4 12.0(3)
N1 Pt1 Pt2 O1 9.1(4)
O3 Pt1 Pt2 O1 -93.8(3)
N2 Pt1 Pt2 O1 -167.5(4)
Cl1 Pt1 Pt2 O1 86.1(3)
N1 Pt1 Pt2 Cl2 -172.7(3)
O3 Pt1 Pt2 Cl2 84.4(3)
N2 Pt1 Pt2 Cl2 10.7(3)
Cl1 Pt1 Pt2 Cl2 -95.75(12)
N3 Pt2 O1 N1 -72.1(6)
N4 Pt2 O1 N1 110.1(6)
Pt1 Pt2 O1 N1 -12.8(5)
N1 Pt1 O3 N3 -72.7(7)
N2 Pt1 O3 N3 110.9(7)
Pt2 Pt1 O3 N3 -12.9(5)
Pt2 O1 N1 C1 -163.6(8)
Pt2 O1 N1 Pt1 20.9(8)
O3 Pt1 N1 C1 -127.9(9)
Cl1 Pt1 N1 C1 52.1(9)
Pt2 Pt1 N1 C1 171.3(10)
O3 Pt1 N1 O1 47.1(7)
Cl1 Pt1 N1 O1 -133.0(6)
Pt2 Pt1 N1 O1 -13.7(5)
O3 Pt1 N2 C3 -55.9(10)
Cl1 Pt1 N2 C3 124.2(10)
Pt2 Pt1 N2 C3 3.3(11)
O3 Pt1 N2 O2 124.6(7)
Cl1 Pt1 N2 O2 -55.4(6)
Pt2 Pt1 N2 O2 -176.3(5)
Pt1 O3 N3 C5 -161.5(8)
Pt1 O3 N3 Pt2 21.6(9)
O1 Pt2 N3 C5 -130.5(10)
Cl2 Pt2 N3 C5 47.8(10)
Pt1 Pt2 N3 C5 169.3(11)
O1 Pt2 N3 O3 46.0(7)
Cl2 Pt2 N3 O3 -135.7(7)
Pt1 Pt2 N3 O3 -14.2(6)
O1 Pt2 N4 C7 -49.5(12)
Cl2 Pt2 N4 C7 132.3(12)
Pt1 Pt2 N4 C7 9.5(13)
O1 Pt2 N4 O4 128.3(7)
Cl2 Pt2 N4 O4 -49.9(7)
Pt1 Pt2 N4 O4 -172.6(6)
O1 N1 C1 C2 -0.3(16)
Pt1 N1 C1 C2 174.7(8)
O2 N2 C3 C4 176.8(9)
Pt1 N2 C3 C4 -2.8(16)
O3 N3 C5 C6 1.9(16)
Pt2 N3 C5 C6 178.5(8)
O4 N4 C7 C8 175.7(11)
Pt2 N4 C7 C8 -6(2)
